data_2235993
loop_
_publ_author_name
'Kargar, Hadi'
'Kia, Reza'
'Adabi Ardakani, Amir'
'Tahir, Muhammad Nawaz'

_publ_section_title
;
 2-[(<i>Z</i>)-(3-{[(<i>Z</i>)-2-Hydroxy-3,5-diiodobenzylidene]amino}propylimino)methyl]-4,6-diiodophenol
;
_journal_coeditor_code SU2471
_journal_issue 8
_journal_name_full 'Acta Crystallographica Section E'
_journal_page_first o2500
_journal_paper_doi 10.1107/S160053681203214X
_journal_volume 68
_journal_year 2012
_chemical_formula_iupac 'C17 H14 I4 N2 O2'
_chemical_formula_moiety 'C17 H14 I4 N2 O2'
_chemical_formula_sum 'C17 H14 I4 N2 O2'
_chemical_formula_weight 785.90
_chemical_name_systematic
2-[(<i>Z</i>)-(3-{[(<i>Z</i>)-2-Hydroxy-3,5-diiodobenzylidene]amino}propylimino)methyl]-4,6-diiodophenol
_space_group_IT_number 14
_symmetry_cell_setting monoclinic
_symmetry_space_group_name_Hall '-P 2yn'
_symmetry_space_group_name_H-M 'P 1 21/n 1'
_atom_sites_solution_hydrogens geom
_atom_sites_solution_primary direct
_atom_sites_solution_secondary difmap
_audit_creation_method SHELXL-97
_cell_angle_alpha 90.00
_cell_angle_beta 91.736(4)
_cell_angle_gamma 90.00
_cell_formula_units_Z 4
_cell_length_a 4.5578(3)
_cell_length_b 16.5095(11)
_cell_length_c 27.2417(18)
_cell_measurement_reflns_used 2453
_cell_measurement_temperature 291(2)
_cell_measurement_theta_max 27.50
_cell_measurement_theta_min 2.45
_cell_volume 2048.9(2)
_computing_cell_refinement 'SAINT (Bruker, 2005)'
_computing_data_collection 'APEX2 (Bruker, 2005)'
_computing_data_reduction 'SAINT (Bruker, 2005)'
_computing_molecular_graphics 'SHELXTL (Sheldrick, 2008)'
_computing_publication_material 'SHELXTL (Sheldrick, 2008) and PLATON (Spek, 2009)'
_computing_structure_refinement 'SHELXL97  (Sheldrick, 2008)'
_computing_structure_solution 'SHELXS97 (Sheldrick, 2008)'
_diffrn_ambient_temperature 291(2)
_diffrn_measured_fraction_theta_full 0.990
_diffrn_measured_fraction_theta_max 0.990
_diffrn_measurement_device_type
;
Bruker SMART APEXII CCD area-detector
;
_diffrn_measurement_method '\f and \w scans'
_diffrn_radiation_monochromator graphite
_diffrn_radiation_source 'fine-focus sealed tube'
_diffrn_radiation_type MoK\a
_diffrn_radiation_wavelength 0.71073
_diffrn_reflns_av_R_equivalents 0.0471
_diffrn_reflns_av_sigmaI/netI 0.0588
_diffrn_reflns_limit_h_max 5
_diffrn_reflns_limit_h_min -5
_diffrn_reflns_limit_k_max 17
_diffrn_reflns_limit_k_min -21
_diffrn_reflns_limit_l_max 34
_diffrn_reflns_limit_l_min -34
_diffrn_reflns_number 16049
_diffrn_reflns_theta_full 27.09
_diffrn_reflns_theta_max 27.09
_diffrn_reflns_theta_min 1.44
_diffrn_standards_number 0
_exptl_absorpt_coefficient_mu 6.097
_exptl_absorpt_correction_T_max 0.4824
_exptl_absorpt_correction_T_min 0.2621
_exptl_absorpt_correction_type multi-scan
_exptl_absorpt_process_details '(<i>SADABS</i>; Bruker, 2005)'
_exptl_crystal_colour light-yellow
_exptl_crystal_density_diffrn 2.548
_exptl_crystal_density_method 'not measured'
_exptl_crystal_description needle
_exptl_crystal_F_000 1432
_exptl_crystal_size_max 0.30
_exptl_crystal_size_mid 0.14
_exptl_crystal_size_min 0.14
_refine_diff_density_max 0.613
_refine_diff_density_min -0.715
_refine_ls_extinction_method none
_refine_ls_goodness_of_fit_ref 0.975
_refine_ls_hydrogen_treatment constr
_refine_ls_matrix_type full
_refine_ls_number_parameters 226
_refine_ls_number_reflns 4458
_refine_ls_number_restraints 0
_refine_ls_restrained_S_all 0.975
_refine_ls_R_factor_all 0.0779
_refine_ls_R_factor_gt 0.0345
_refine_ls_shift/su_max 0.002
_refine_ls_shift/su_mean 0.000
_refine_ls_structure_factor_coef Fsqd
_refine_ls_weighting_details 'calc w=1/[\s^2^(Fo^2^)+(0.0161P)^2^] where P=(Fo^2^+2Fc^2^)/3'
_refine_ls_weighting_scheme calc
_refine_ls_wR_factor_gt 0.0499
_refine_ls_wR_factor_ref 0.0592
_reflns_number_gt 2832
_reflns_number_total 4458
_reflns_threshold_expression I>2\s(I)
_cod_data_source_file su2471.cif
_cod_data_source_block I
_cod_original_sg_symbol_H-M 'P 21/n'
_cod_database_code 2235993
_cod_database_fobs_code 2235993

loop_
_symmetry_equiv_pos_as_xyz
'x, y, z'
'-x+1/2, y+1/2, -z+1/2'
'-x, -y, -z'
'x-1/2, -y-1/2, z-1/2'

loop_
_atom_site_type_symbol
_atom_site_label
_atom_site_fract_x
_atom_site_fract_y
_atom_site_fract_z
_atom_site_U_iso_or_equiv
_atom_site_adp_type
_atom_site_calc_flag
_atom_site_refinement_flags
_atom_site_occupancy
_atom_site_symmetry_multiplicity
I I1 -0.84612(9) 1.18172(2) 0.147565(15) 0.05342(13) Uani d . 1 1
I I2 -0.80900(9) 0.88529(2) 0.274765(14) 0.05293(13) Uani d . 1 1
I I3 0.66705(10) 0.36716(2) 0.091322(16) 0.06029(14) Uani d . 1 1
I I4 0.86332(9) 0.67131(2) 0.208721(14) 0.05504(13) Uani d . 1 1
O O1 -0.4461(7) 1.0651(2) 0.08517(12) 0.0406(9) Uani d . 1 1
H H1 -0.3177 1.0345 0.0688 0.061 Uiso d R 1 1
O O2 0.4376(7) 0.7341(2) 0.12415(12) 0.0446(9) Uani d . 1 1
H H2 0.2946 0.7497 0.1030 0.067 Uiso d R 1 1
N N1 -0.1123(8) 0.9443(2) 0.06648(15) 0.0350(10) Uani d . 1 1
N N2 0.0681(9) 0.7303(3) 0.05131(15) 0.0395(11) Uani d . 1 1
C C1 -0.5088(10) 1.0271(3) 0.12709(18) 0.0303(12) Uani d . 1 1
C C2 -0.6977(10) 1.0640(3) 0.16025(19) 0.0322(12) Uani d . 1 1
C C3 -0.7811(11) 1.0236(3) 0.20139(19) 0.0377(13) Uani d . 1 1
H H3 -0.9105 1.0480 0.2226 0.045 Uiso calc R 1 1
C C4 -0.6736(11) 0.9465(3) 0.21164(17) 0.0341(13) Uani d . 1 1
C C5 -0.4784(10) 0.9102(3) 0.18129(18) 0.0329(12) Uani d . 1 1
H H5 -0.4028 0.8593 0.1890 0.040 Uiso calc R 1 1
C C6 -0.3933(10) 0.9501(3) 0.13875(18) 0.0294(12) Uani d . 1 1
C C7 -0.1787(10) 0.9141(3) 0.10729(18) 0.0342(13) Uani d . 1 1
H H7 -0.0857 0.8666 0.1175 0.041 Uiso calc R 1 1
C C8 0.1172(11) 0.9065(3) 0.03753(18) 0.0378(13) Uani d . 1 1
H H8A 0.2494 0.8767 0.0594 0.045 Uiso calc R 1 1
H H8B 0.2299 0.9487 0.0220 0.045 Uiso calc R 1 1
C C9 -0.0043(11) 0.8493(3) -0.00185(18) 0.0391(14) Uani d . 1 1
H H9A 0.1530 0.8340 -0.0232 0.047 Uiso calc R 1 1
H H9B -0.1519 0.8776 -0.0217 0.047 Uiso calc R 1 1
C C10 -0.1411(11) 0.7724(3) 0.01916(18) 0.0415(14) Uani d . 1 1
H H10A -0.3131 0.7867 0.0374 0.050 Uiso calc R 1 1
H H10B -0.2030 0.7368 -0.0075 0.050 Uiso calc R 1 1
C C11 0.1244(10) 0.6563(3) 0.04552(19) 0.0375(13) Uani d . 1 1
H H11 0.0295 0.6283 0.0200 0.045 Uiso calc R 1 1
C C12 0.3351(10) 0.6128(3) 0.07772(19) 0.0351(13) Uani d . 1 1
C C13 0.3936(11) 0.5311(3) 0.07004(19) 0.0407(14) Uani d . 1 1
H H13 0.3015 0.5036 0.0441 0.049 Uiso calc R 1 1
C C14 0.5879(11) 0.4914(3) 0.1010(2) 0.0387(13) Uani d . 1 1
C C15 0.7236(11) 0.5313(3) 0.14057(19) 0.0381(13) Uani d . 1 1
H H15 0.8510 0.5032 0.1618 0.046 Uiso calc R 1 1
C C16 0.6701(11) 0.6115(3) 0.14830(18) 0.0352(13) Uani d . 1 1
C C17 0.4795(11) 0.6551(3) 0.11703(19) 0.0347(13) Uani d . 1 1

loop_
_atom_site_aniso_label
_atom_site_aniso_U_11
_atom_site_aniso_U_22
_atom_site_aniso_U_33
_atom_site_aniso_U_12
_atom_site_aniso_U_13
_atom_site_aniso_U_23
I1 0.0713(3) 0.0303(2) 0.0585(3) 0.0101(2) -0.0011(2) -0.0040(2)
I2 0.0675(3) 0.0569(3) 0.0348(2) -0.0083(2) 0.00783(19) 0.0078(2)
I3 0.0820(3) 0.0365(2) 0.0627(3) 0.0121(2) 0.0063(2) -0.0041(2)
I4 0.0633(3) 0.0545(3) 0.0467(2) -0.0014(2) -0.0092(2) -0.0021(2)
O1 0.051(2) 0.033(2) 0.038(2) 0.0030(17) 0.0072(18) 0.0107(18)
O2 0.057(2) 0.031(2) 0.046(2) 0.0008(18) -0.0050(19) 0.0028(19)
N1 0.034(3) 0.037(3) 0.034(3) -0.001(2) 0.004(2) 0.003(2)
N2 0.042(3) 0.038(3) 0.039(3) 0.001(2) 0.001(2) 0.002(2)
C1 0.034(3) 0.023(3) 0.033(3) -0.010(2) -0.004(3) 0.001(3)
C2 0.036(3) 0.019(3) 0.042(3) 0.001(2) -0.003(3) -0.004(3)
C3 0.044(3) 0.032(3) 0.038(3) -0.001(3) 0.006(3) -0.010(3)
C4 0.041(3) 0.033(3) 0.028(3) -0.006(3) 0.001(3) -0.002(3)
C5 0.038(3) 0.031(3) 0.029(3) 0.001(2) -0.008(3) 0.002(3)
C6 0.032(3) 0.023(3) 0.032(3) -0.001(2) -0.007(2) -0.002(2)
C7 0.035(3) 0.031(3) 0.037(3) 0.005(2) -0.004(3) -0.001(3)
C8 0.037(3) 0.042(3) 0.035(3) 0.002(3) 0.007(3) 0.002(3)
C9 0.041(3) 0.046(4) 0.031(3) 0.011(3) 0.001(3) 0.001(3)
C10 0.038(3) 0.046(4) 0.039(3) 0.004(3) -0.007(3) -0.005(3)
C11 0.034(3) 0.044(4) 0.035(3) -0.001(3) 0.004(3) 0.000(3)
C12 0.033(3) 0.036(3) 0.037(3) -0.001(3) 0.007(3) 0.007(3)
C13 0.046(4) 0.039(3) 0.038(3) -0.002(3) 0.010(3) -0.005(3)
C14 0.041(3) 0.026(3) 0.049(4) 0.004(2) 0.011(3) -0.003(3)
C15 0.043(3) 0.037(3) 0.035(3) 0.004(3) 0.005(3) 0.003(3)
C16 0.038(3) 0.031(3) 0.037(3) -0.002(3) 0.003(3) 0.006(3)
C17 0.039(3) 0.030(3) 0.035(3) -0.004(3) 0.014(3) 0.000(3)

loop_
_atom_type_symbol
_atom_type_description
_atom_type_scat_dispersion_real
_atom_type_scat_dispersion_imag
_atom_type_scat_source
C C 0.0033 0.0016 'International Tables Vol C Tables 4.2.6.8 and 6.1.1.4'
H H 0.0000 0.0000 'International Tables Vol C Tables 4.2.6.8 and 6.1.1.4'
N N 0.0061 0.0033 'International Tables Vol C Tables 4.2.6.8 and 6.1.1.4'
O O 0.0106 0.0060 'International Tables Vol C Tables 4.2.6.8 and 6.1.1.4'
I I -0.4742 1.8119 'International Tables Vol C Tables 4.2.6.8 and 6.1.1.4'

loop_
_geom_angle_atom_site_label_1
_geom_angle_atom_site_label_2
_geom_angle_atom_site_label_3
_geom_angle
C1 O1 H1 108.6
C17 O2 H2 107.0
C7 N1 C8 119.9(4)
C11 N2 C10 121.4(4)
O1 C1 C2 119.7(4)
O1 C1 C6 121.7(5)
C2 C1 C6 118.5(5)
C3 C2 C1 120.4(4)
C3 C2 I1 119.6(4)
C1 C2 I1 120.0(4)
C2 C3 C4 120.4(5)
C2 C3 H3 119.8
C4 C3 H3 119.8
C5 C4 C3 120.7(5)
C5 C4 I2 119.7(4)
C3 C4 I2 119.6(4)
C4 C5 C6 119.8(5)
C4 C5 H5 120.1
C6 C5 H5 120.1
C5 C6 C1 120.0(5)
C5 C6 C7 120.5(4)
C1 C6 C7 119.4(5)
N1 C7 C6 122.9(5)
N1 C7 H7 118.6
C6 C7 H7 118.6
N1 C8 C9 113.1(4)
N1 C8 H8A 109.0
C9 C8 H8A 109.0
N1 C8 H8B 109.0
C9 C8 H8B 109.0
H8A C8 H8B 107.8
C8 C9 C10 113.3(4)
C8 C9 H9A 108.9
C10 C9 H9A 108.9
C8 C9 H9B 108.9
C10 C9 H9B 108.9
H9A C9 H9B 107.7
N2 C10 C9 110.7(4)
N2 C10 H10A 109.5
C9 C10 H10A 109.5
N2 C10 H10B 109.5
C9 C10 H10B 109.5
H10A C10 H10B 108.1
N2 C11 C12 122.1(5)
N2 C11 H11 118.9
C12 C11 H11 118.9
C13 C12 C17 120.1(5)
C13 C12 C11 120.6(5)
C17 C12 C11 119.3(5)
C14 C13 C12 119.6(5)
C14 C13 H13 120.2
C12 C13 H13 120.2
C13 C14 C15 120.9(5)
C13 C14 I3 120.0(4)
C15 C14 I3 119.1(4)
C16 C15 C14 120.1(5)
C16 C15 H15 119.9
C14 C15 H15 119.9
C15 C16 C17 121.1(5)
C15 C16 I4 120.5(4)
C17 C16 I4 118.4(4)
O2 C17 C16 120.3(5)
O2 C17 C12 121.6(5)
C16 C17 C12 118.1(5)

loop_
_geom_bond_atom_site_label_1
_geom_bond_atom_site_label_2
_geom_bond_distance
I1 C2 2.083(5)
I2 C4 2.103(5)
I3 C14 2.100(5)
I4 C16 2.091(5)
O1 C1 1.341(5)
O1 H1 0.9004
O2 C17 1.334(5)
O2 H2 0.8944
N1 C7 1.264(6)
N1 C8 1.468(6)
N2 C11 1.260(6)
N2 C10 1.452(6)
C1 C2 1.405(6)
C1 C6 1.409(6)
C2 C3 1.367(6)
C3 C4 1.390(7)
C3 H3 0.9300
C4 C5 1.370(6)
C5 C6 1.397(6)
C5 H5 0.9300
C6 C7 1.447(6)
C7 H7 0.9300
C8 C9 1.521(6)
C8 H8A 0.9700
C8 H8B 0.9700
C9 C10 1.533(6)
C9 H9A 0.9700
C9 H9B 0.9700
C10 H10A 0.9700
C10 H10B 0.9700
C11 C12 1.468(7)
C11 H11 0.9300
C12 C13 1.392(6)
C12 C17 1.422(7)
C13 C14 1.372(7)
C13 H13 0.9300
C14 C15 1.392(7)
C15 C16 1.364(6)
C15 H15 0.9300
C16 C17 1.397(7)

loop_
_geom_hbond_atom_site_label_D
_geom_hbond_atom_site_label_H
_geom_hbond_atom_site_label_A
_geom_hbond_distance_DH
_geom_hbond_distance_HA
_geom_hbond_distance_DA
_geom_hbond_angle_DHA
_geom_hbond_publ_flag
O1 H1 N1 0.90 1.76 2.569(5) 148 y
O2 H2 N2 0.89 1.75 2.564(5) 150 y

loop_
_geom_torsion_atom_site_label_1
_geom_torsion_atom_site_label_2
_geom_torsion_atom_site_label_3
_geom_torsion_atom_site_label_4
_geom_torsion
O1 C1 C2 C3 175.1(4)
C6 C1 C2 C3 -3.9(7)
O1 C1 C2 I1 -6.0(6)
C6 C1 C2 I1 174.9(3)
C1 C2 C3 C4 1.8(7)
I1 C2 C3 C4 -177.0(4)
C2 C3 C4 C5 1.2(7)
C2 C3 C4 I2 -179.4(3)
C3 C4 C5 C6 -2.0(7)
I2 C4 C5 C6 178.6(3)
C4 C5 C6 C1 -0.2(7)
C4 C5 C6 C7 177.6(4)
O1 C1 C6 C5 -175.9(4)
C2 C1 C6 C5 3.1(7)
O1 C1 C6 C7 6.3(7)
C2 C1 C6 C7 -174.7(4)
C8 N1 C7 C6 177.2(4)
C5 C6 C7 N1 174.0(4)
C1 C6 C7 N1 -8.2(7)
C7 N1 C8 C9 96.3(5)
N1 C8 C9 C10 -68.6(5)
C11 N2 C10 C9 -127.5(5)
C8 C9 C10 N2 -55.5(6)
C10 N2 C11 C12 -179.9(4)
N2 C11 C12 C13 -179.5(5)
N2 C11 C12 C17 0.5(8)
C17 C12 C13 C14 0.9(8)
C11 C12 C13 C14 -179.0(5)
C12 C13 C14 C15 1.1(8)
C12 C13 C14 I3 177.9(4)
C13 C14 C15 C16 -1.6(8)
I3 C14 C15 C16 -178.4(4)
C14 C15 C16 C17 0.0(8)
C14 C15 C16 I4 178.2(4)
C15 C16 C17 O2 -177.7(5)
I4 C16 C17 O2 4.1(6)
C15 C16 C17 C12 2.0(7)
I4 C16 C17 C12 -176.3(3)
C13 C12 C17 O2 177.2(5)
C11 C12 C17 O2 -2.9(7)
C13 C12 C17 C16 -2.5(7)
C11 C12 C17 C16 177.5(4)

loop_
_cod_related_entry_id
_cod_related_entry_database
_cod_related_entry_code
1 ChemSpider 30658009
